data_7028713
loop_
_publ_author_name
'Tano, Tetsuro'
'Mieda, Kaoru'
'Sugimoto, Hideki'
'Ogura, Takashi'
'Itoh, Shinobu'

_publ_section_title
;
 A copper complex supported by an N2S-tridentate ligand inducing efficient
 heterolytic O-O bond cleavage of alkylhydroperoxide.
;
_journal_issue 12
_journal_name_full 'Dalton transactions (Cambridge, England : 2003)'
_journal_page_first 4871
_journal_page_last 4877
_journal_paper_doi 10.1039/c3dt52952e
_journal_volume 43
_journal_year 2014
_chemical_formula_moiety 'C13 H20 Cu F6 N2 P S'
_chemical_formula_sum 'C13 H20 Cu F6 N2 P S'
_chemical_formula_weight 444.88
_space_group_IT_number 14
_symmetry_cell_setting monoclinic
_symmetry_Int_Tables_number 14
_symmetry_space_group_name_Hall '-P 2yn'
_symmetry_space_group_name_H-M 'P 1 21/n 1'
_atom_sites_solution_hydrogens geom
_atom_sites_solution_primary direct
_atom_sites_solution_secondary difmap
_cell_angle_alpha 90.0000
_cell_angle_beta 105.9955(9)
_cell_angle_gamma 90.0000
_cell_formula_units_Z 4
_cell_length_a 9.0976(3)
_cell_length_b 15.0804(6)
_cell_length_c 12.5158(5)
_cell_measurement_reflns_used 13649
_cell_measurement_temperature 103
_cell_measurement_theta_max 27.47
_cell_measurement_theta_min 3.19
_cell_volume 1650.63(11)
_computing_cell_refinement 'RAPID AUTO'
_computing_data_collection 'RAPID AUTO (Rigaku, ????)'
_computing_data_reduction 'RAPID AUTO'
_computing_molecular_graphics 'CrystalStructure 4.0'
_computing_publication_material 'CrystalStructure 4.0 (Rigaku, 2010)'
_computing_structure_refinement 'SHELXL97 (Sheldrick, 2008)'
_computing_structure_solution 'SIR2002 (Burla, et al., 2003)'
_diffrn_ambient_temperature 103
_diffrn_detector_area_resol_mean 10.000
_diffrn_measured_fraction_theta_full 0.998
_diffrn_measured_fraction_theta_max 0.998
_diffrn_measurement_device_type 'Rigaku R-AXIS RAPID'
_diffrn_measurement_method \w
_diffrn_radiation_type 'Mo K\a'
_diffrn_radiation_wavelength 0.71075
_diffrn_reflns_limit_h_max 11
_diffrn_reflns_limit_h_min 0
_diffrn_reflns_limit_k_max 19
_diffrn_reflns_limit_k_min 0
_diffrn_reflns_limit_l_max 15
_diffrn_reflns_limit_l_min -16
_diffrn_reflns_number 3774
_diffrn_reflns_theta_full 27.47
_diffrn_reflns_theta_max 27.47
_diffrn_standards_number 0
_exptl_absorpt_coefficient_mu 1.607
_exptl_absorpt_correction_type none
_exptl_crystal_colour yellow
_exptl_crystal_density_diffrn 1.790
_exptl_crystal_density_method 'not measured'
_exptl_crystal_description block
_exptl_crystal_F_000 904.00
_exptl_crystal_size_max 0.500
_exptl_crystal_size_mid 0.400
_exptl_crystal_size_min 0.400
_refine_diff_density_max 0.840
_refine_diff_density_min -0.380
_refine_ls_extinction_method none
_refine_ls_goodness_of_fit_ref 1.031
_refine_ls_hydrogen_treatment constr
_refine_ls_number_parameters 217
_refine_ls_number_reflns 3774
_refine_ls_number_restraints 0
_refine_ls_R_factor_gt 0.0302
_refine_ls_shift/su_max 0.001
_refine_ls_structure_factor_coef Fsqd
_refine_ls_weighting_details 'w = 1/[\s^2^(Fo^2^)+(0.1000P)^2^+0.0000P] where P=(Fo^2^+2Fc^2^)/3'
_refine_ls_weighting_scheme calc
_refine_ls_wR_factor_ref 0.1122
_reflns_number_gt 3598
_reflns_number_total 3774
_reflns_threshold_expression F^2^>2.0\s(F^2^)
_cod_data_source_file c3dt52952e.txt
_cod_data_source_block 1^N2S
_cod_database_code 7028713

loop_
_symmetry_equiv_pos_site_id
_symmetry_equiv_pos_as_xyz
1 +X,+Y,+Z
2 1/2-X,1/2+Y,1/2-Z
3 -X,-Y,-Z
4 1/2+X,1/2-Y,1/2+Z

loop_
_atom_site_label
_atom_site_type_symbol
_atom_site_fract_x
_atom_site_fract_y
_atom_site_fract_z
_atom_site_U_iso_or_equiv
_atom_site_adp_type
_atom_site_occupancy
_atom_site_symmetry_multiplicity
_atom_site_calc_flag
_atom_site_refinement_flags
Cu1 Cu 0.664433(19) 0.021759(12) 0.383107(14) 0.01341(11) Uani 1.0 4 d .
S1 S 0.46652(4) -0.06290(2) 0.38150(3) 0.01340(12) Uani 1.0 4 d .
P1 P 0.50423(4) 0.31129(3) 0.41826(3) 0.01706(13) Uani 1.0 4 d .
F1 F 0.60415(15) 0.28541(9) 0.54000(9) 0.0403(3) Uani 1.0 4 d .
F2 F 0.58713(15) 0.40580(8) 0.43107(11) 0.0398(3) Uani 1.0 4 d .
F3 F 0.63152(12) 0.27037(9) 0.36557(10) 0.0345(3) Uani 1.0 4 d .
F4 F 0.40412(13) 0.33807(10) 0.29592(9) 0.0414(4) Uani 1.0 4 d .
F5 F 0.42170(13) 0.21660(8) 0.40668(11) 0.0360(3) Uani 1.0 4 d .
F6 F 0.37375(15) 0.35110(8) 0.46827(11) 0.0368(3) Uani 1.0 4 d .
N1 N 0.85053(14) 0.08991(8) 0.43111(10) 0.0146(3) Uani 1.0 4 d .
N2 N 0.60086(14) 0.03929(9) 0.20443(10) 0.0135(3) Uani 1.0 4 d .
C1 C 0.31787(19) 0.01360(10) 0.30570(14) 0.0171(4) Uani 1.0 4 d .
C2 C 0.31617(17) 0.03797(11) 0.18679(13) 0.0174(3) Uani 1.0 4 d .
C3 C 0.45389(17) 0.08940(10) 0.17286(12) 0.0155(3) Uani 1.0 4 d .
C4 C 0.59075(17) -0.04759(11) 0.14561(12) 0.0165(3) Uani 1.0 4 d .
C5 C 0.60493(17) -0.12876(10) 0.22072(13) 0.0170(3) Uani 1.0 4 d .
C6 C 0.47865(17) -0.14548(9) 0.27717(13) 0.0166(3) Uani 1.0 4 d .
C7 C 0.72188(16) 0.09525(11) 0.18057(12) 0.0174(3) Uani 1.0 4 d .
C8 C 0.88387(17) 0.06528(11) 0.24502(13) 0.0176(3) Uani 1.0 4 d .
C9 C 0.93660(16) 0.10468(10) 0.36035(12) 0.0142(3) Uani 1.0 4 d .
C10 C 1.06701(17) 0.15777(10) 0.39158(12) 0.0153(3) Uani 1.0 4 d .
C11 C 1.11071(17) 0.19571(10) 0.49696(14) 0.0177(3) Uani 1.0 4 d .
C12 C 1.01985(17) 0.18162(10) 0.56777(13) 0.0174(3) Uani 1.0 4 d .
C13 C 0.89096(17) 0.12932(10) 0.53197(12) 0.0161(3) Uani 1.0 4 d .
H1A H 0.2173 -0.0127 0.3035 0.0205 Uiso 1.0 4 calc R
H1B H 0.3276 0.0692 0.3492 0.0205 Uiso 1.0 4 calc R
H2A H 0.3072 -0.0175 0.1431 0.0209 Uiso 1.0 4 calc R
H2B H 0.2232 0.0736 0.1540 0.0209 Uiso 1.0 4 calc R
H3A H 0.4330 0.1079 0.0942 0.0187 Uiso 1.0 4 calc R
H3B H 0.4659 0.1439 0.2187 0.0187 Uiso 1.0 4 calc R
H4A H 0.6726 -0.0501 0.1075 0.0198 Uiso 1.0 4 calc R
H4B H 0.4915 -0.0505 0.0878 0.0198 Uiso 1.0 4 calc R
H5A H 0.6121 -0.1818 0.1758 0.0204 Uiso 1.0 4 calc R
H5B H 0.7029 -0.1240 0.2796 0.0204 Uiso 1.0 4 calc R
H6A H 0.4954 -0.2045 0.3132 0.0199 Uiso 1.0 4 calc R
H6B H 0.3793 -0.1474 0.2194 0.0199 Uiso 1.0 4 calc R
H7A H 0.7067 0.1575 0.2004 0.0209 Uiso 1.0 4 calc R
H7B H 0.7124 0.0932 0.0999 0.0209 Uiso 1.0 4 calc R
H8A H 0.8856 -0.0002 0.2510 0.0211 Uiso 1.0 4 calc R
H8B H 0.9565 0.0826 0.2026 0.0211 Uiso 1.0 4 calc R
H10 H 1.1260 0.1680 0.3409 0.0184 Uiso 1.0 4 calc R
H11 H 1.2010 0.2305 0.5199 0.0212 Uiso 1.0 4 calc R
H12 H 1.0457 0.2075 0.6398 0.0209 Uiso 1.0 4 calc R
H13 H 0.8280 0.1207 0.5803 0.0194 Uiso 1.0 4 calc R

loop_
_atom_site_aniso_label
_atom_site_aniso_U_11
_atom_site_aniso_U_22
_atom_site_aniso_U_33
_atom_site_aniso_U_12
_atom_site_aniso_U_13
_atom_site_aniso_U_23
Cu1 0.01258(16) 0.01575(16) 0.01198(15) -0.00346(6) 0.00353(10) -0.00089(6)
S1 0.0135(2) 0.0138(2) 0.0135(2) -0.00128(12) 0.00470(15) 0.00001(12)
P1 0.0165(3) 0.0194(3) 0.0164(3) -0.00190(15) 0.00658(17) 0.00181(14)
F1 0.0499(8) 0.0403(7) 0.0227(6) -0.0083(6) -0.0035(5) 0.0089(5)
F2 0.0481(7) 0.0270(6) 0.0486(7) -0.0155(6) 0.0204(6) 0.0041(5)
F3 0.0218(5) 0.0444(7) 0.0429(7) 0.0073(5) 0.0180(5) 0.0043(6)
F4 0.0316(6) 0.0668(9) 0.0236(6) 0.0161(6) 0.0039(5) 0.0104(6)
F5 0.0355(6) 0.0270(6) 0.0491(7) -0.0154(5) 0.0173(6) -0.0136(5)
F6 0.0428(7) 0.0333(6) 0.0470(7) 0.0013(5) 0.0336(6) -0.0052(5)
N1 0.0141(6) 0.0159(6) 0.0136(6) -0.0017(5) 0.0033(5) -0.0005(5)
N2 0.0127(6) 0.0154(6) 0.0123(6) -0.0002(5) 0.0033(5) 0.0009(5)
C1 0.0143(8) 0.0177(8) 0.0211(8) 0.0026(6) 0.0080(6) 0.0027(6)
C2 0.0132(7) 0.0199(7) 0.0182(8) 0.0014(6) 0.0028(6) 0.0034(6)
C3 0.0158(7) 0.0169(7) 0.0143(7) 0.0004(6) 0.0047(6) 0.0031(6)
C4 0.0150(7) 0.0223(8) 0.0121(7) -0.0018(6) 0.0037(6) -0.0053(6)
C5 0.0151(7) 0.0159(7) 0.0197(7) 0.0017(6) 0.0042(6) -0.0039(6)
C6 0.0175(7) 0.0128(7) 0.0191(7) -0.0015(6) 0.0046(6) -0.0030(6)
C7 0.0165(7) 0.0227(8) 0.0136(7) -0.0036(6) 0.0050(6) 0.0036(6)
C8 0.0158(7) 0.0227(8) 0.0159(7) -0.0024(6) 0.0068(6) -0.0026(6)
C9 0.0134(7) 0.0137(7) 0.0159(7) 0.0034(6) 0.0047(6) 0.0024(6)
C10 0.0117(7) 0.0150(7) 0.0199(7) 0.0019(6) 0.0054(6) 0.0018(6)
C11 0.0128(7) 0.0164(7) 0.0226(8) -0.0006(6) 0.0027(6) -0.0003(6)
C12 0.0171(7) 0.0172(7) 0.0167(7) -0.0009(6) 0.0028(6) -0.0028(6)
C13 0.0169(7) 0.0184(7) 0.0136(7) -0.0014(6) 0.0050(6) 0.0002(6)

loop_
_atom_type_symbol
_atom_type_description
_atom_type_scat_dispersion_real
_atom_type_scat_dispersion_imag
_atom_type_scat_source
C C 0.0033 0.0016
;
International Tables for Crystallography
(1992, Vol. C, Tables 4.2.6.8 and 6.1.1.4)
;
H H 0.0000 0.0000
;
International Tables for Crystallography
(1992, Vol. C, Table 6.1.1.4)
;
Cu Cu 0.3201 1.2651
;
International Tables for Crystallography
(1992, Vol. C, Tables 4.2.6.8 and 6.1.1.4)
;
F F 0.0171 0.0103
;
International Tables for Crystallography
(1992, Vol. C, Tables 4.2.6.8 and 6.1.1.4)
;
N N 0.0061 0.0033
;
International Tables for Crystallography
(1992, Vol. C, Tables 4.2.6.8 and 6.1.1.4)
;
P P 0.1023 0.0942
;
International Tables for Crystallography
(1992, Vol. C, Tables 4.2.6.8 and 6.1.1.4)
;
S S 0.1246 0.1234
;
International Tables for Crystallography
(1992, Vol. C, Tables 4.2.6.8 and 6.1.1.4)
;

loop_
_geom_angle_atom_site_label_1
_geom_angle_atom_site_label_2
_geom_angle_atom_site_label_3
_geom_angle
_geom_angle_publ_flag
S1 Cu1 N1 163.02(4) yes
S1 Cu1 N2 94.37(4) yes
N1 Cu1 N2 102.60(6) yes
Cu1 S1 C1 97.16(6) yes
Cu1 S1 C6 101.02(6) yes
C1 S1 C6 103.90(7) yes
F1 P1 F2 89.62(7) yes
F1 P1 F3 90.72(7) yes
F1 P1 F4 179.58(8) yes
F1 P1 F5 89.88(7) yes
F1 P1 F6 90.41(7) yes
F2 P1 F3 90.58(8) yes
F2 P1 F4 89.96(7) yes
F2 P1 F5 179.46(8) yes
F2 P1 F6 90.38(8) yes
F3 P1 F4 89.36(7) yes
F3 P1 F5 89.62(8) yes
F3 P1 F6 178.52(7) yes
F4 P1 F5 90.54(7) yes
F4 P1 F6 89.52(7) yes
F5 P1 F6 89.43(7) yes
Cu1 N1 C9 120.03(10) yes
Cu1 N1 C13 120.98(12) yes
C9 N1 C13 118.79(13) yes
Cu1 N2 C3 107.47(10) yes
Cu1 N2 C4 111.38(9) yes
Cu1 N2 C7 106.01(8) yes
C3 N2 C4 112.65(11) yes
C3 N2 C7 108.65(12) yes
C4 N2 C7 110.41(13) yes
S1 C1 C2 117.63(13) yes
C1 C2 C3 116.46(12) yes
N2 C3 C2 114.66(13) yes
N2 C4 C5 114.62(13) yes
C4 C5 C6 118.08(13) yes
S1 C6 C5 114.77(10) yes
N2 C7 C8 112.60(13) yes
C7 C8 C9 113.01(14) yes
N1 C9 C8 118.16(13) yes
N1 C9 C10 120.81(14) yes
C8 C9 C10 120.98(15) yes
C9 C10 C11 120.03(16) yes
C10 C11 C12 118.59(14) yes
C11 C12 C13 118.89(15) yes
N1 C13 C12 122.84(16) yes
S1 C1 H1A 107.897 no
S1 C1 H1B 107.895 no
C2 C1 H1A 107.894 no
C2 C1 H1B 107.907 no
H1A C1 H1B 107.190 no
C1 C2 H2A 108.179 no
C1 C2 H2B 108.175 no
C3 C2 H2A 108.175 no
C3 C2 H2B 108.171 no
H2A C2 H2B 107.337 no
N2 C3 H3A 108.600 no
N2 C3 H3B 108.599 no
C2 C3 H3A 108.599 no
C2 C3 H3B 108.602 no
H3A C3 H3B 107.561 no
N2 C4 H4A 108.613 no
N2 C4 H4B 108.617 no
C5 C4 H4A 108.604 no
C5 C4 H4B 108.605 no
H4A C4 H4B 107.566 no
C4 C5 H5A 107.793 no
C4 C5 H5B 107.789 no
C6 C5 H5A 107.784 no
C6 C5 H5B 107.789 no
H5A C5 H5B 107.139 no
S1 C6 H6A 108.570 no
S1 C6 H6B 108.573 no
C5 C6 H6A 108.572 no
C5 C6 H6B 108.573 no
H6A C6 H6B 107.554 no
N2 C7 H7A 109.076 no
N2 C7 H7B 109.078 no
C8 C7 H7A 109.068 no
C8 C7 H7B 109.074 no
H7A C7 H7B 107.831 no
C7 C8 H8A 108.977 no
C7 C8 H8B 108.980 no
C9 C8 H8A 108.988 no
C9 C8 H8B 108.982 no
H8A C8 H8B 107.772 no
C9 C10 H10 119.987 no
C11 C10 H10 119.985 no
C10 C11 H11 120.709 no
C12 C11 H11 120.702 no
C11 C12 H12 120.557 no
C13 C12 H12 120.557 no
N1 C13 H13 118.576 no
C12 C13 H13 118.583 no

loop_
_geom_bond_atom_site_label_1
_geom_bond_atom_site_label_2
_geom_bond_distance
_geom_bond_publ_flag
Cu1 S1 2.2028(4) yes
Cu1 N1 1.9295(13) yes
Cu1 N2 2.1662(13) yes
S1 C1 1.8310(16) yes
S1 C6 1.8296(16) yes
P1 F1 1.5928(11) yes
P1 F2 1.5997(13) yes
P1 F3 1.6055(14) yes
P1 F4 1.6027(11) yes
P1 F5 1.6012(13) yes
P1 F6 1.6034(16) yes
N1 C9 1.352(3) yes
N1 C13 1.3513(19) yes
N2 C3 1.491(2) yes
N2 C4 1.493(2) yes
N2 C7 1.481(3) yes
C1 C2 1.529(3) yes
C2 C3 1.524(3) yes
C4 C5 1.527(3) yes
C5 C6 1.526(3) yes
C7 C8 1.540(2) yes
C8 C9 1.512(3) yes
C9 C10 1.395(2) yes
C10 C11 1.391(3) yes
C11 C12 1.385(3) yes
C12 C13 1.381(2) yes
C1 H1A 0.990 no
C1 H1B 0.990 no
C2 H2A 0.990 no
C2 H2B 0.990 no
C3 H3A 0.990 no
C3 H3B 0.990 no
C4 H4A 0.990 no
C4 H4B 0.990 no
C5 H5A 0.990 no
C5 H5B 0.990 no
C6 H6A 0.990 no
C6 H6B 0.990 no
C7 H7A 0.990 no
C7 H7B 0.990 no
C8 H8A 0.990 no
C8 H8B 0.990 no
C10 H10 0.950 no
C11 H11 0.950 no
C12 H12 0.950 no
C13 H13 0.950 no

loop_
_geom_contact_atom_site_label_1
_geom_contact_atom_site_label_2
_geom_contact_distance
_geom_contact_publ_flag
_geom_contact_site_symmetry_2
Cu1 C2 3.4417(14) no .
Cu1 C5 2.9949(16) no .
Cu1 C8 3.0503(18) no .
S1 C3 3.4557(16) no .
S1 C4 3.4476(18) no .
N1 C7 3.0309(19) no .
N1 C11 2.7843(19) no .
N2 C1 3.191(3) no .
N2 C6 3.223(2) no .
N2 C9 3.2902(18) no .
C2 C4 2.980(3) no .
C2 C5 3.576(3) no .
C2 C6 3.193(2) no .
C3 C5 3.552(3) no .
C4 C8 3.119(2) no .
C9 C12 2.752(3) no .
C10 C13 2.718(3) no .
Cu1 S1 3.5240(5) no 3_656
S1 Cu1 3.5240(5) no 3_656
S1 S1 3.4312(5) no 3_656
S1 F5 3.4567(13) no 3_656
F1 C2 3.498(2) no 4_555
F1 C6 3.348(2) no 3_656
F1 C13 3.536(2) no .
F2 C2 3.4101(19) no 4_555
F2 C4 3.399(3) no 2_655
F2 C8 3.321(3) no 2_655
F3 N1 3.3389(18) no .
F3 C5 3.264(3) no 2_655
F3 C13 3.4240(18) no .
F4 C1 3.360(2) no 2_555
F4 C6 3.3570(19) no 2_555
F4 C12 3.318(3) no 4_454
F4 C13 3.309(2) no 4_454
F5 S1 3.4567(13) no 3_656
F5 C1 3.347(2) no .
F5 C3 3.578(2) no .
F5 C10 3.301(2) no 1_455
F5 C11 3.338(3) no 1_455
F6 C2 3.584(2) no 2_555
F6 C7 3.413(3) no 4_455
F6 C11 3.438(2) no 1_455
N1 F3 3.3389(18) no .
C1 F4 3.360(2) no 2_545
C1 F5 3.347(2) no .
C1 C10 3.527(3) no 1_455
C2 F1 3.498(2) no 4_454
C2 F2 3.4101(19) no 4_454
C2 F6 3.584(2) no 2_545
C3 F5 3.578(2) no .
C4 F2 3.399(3) no 2_645
C5 F3 3.264(3) no 2_645
C6 F1 3.348(2) no 3_656
C6 F4 3.3570(19) no 2_545
C6 C10 3.599(2) no 2_645
C7 F6 3.413(3) no 4_554
C8 F2 3.321(3) no 2_645
C10 F5 3.301(2) no 1_655
C10 C1 3.527(3) no 1_655
C10 C6 3.599(2) no 2_655
C11 F5 3.338(3) no 1_655
C11 F6 3.438(2) no 1_655
C12 F4 3.318(3) no 4_555
C13 F1 3.536(2) no .
C13 F3 3.4240(18) no .
C13 F4 3.309(2) no 4_555
Cu1 H1B 3.0607 no .
Cu1 H3B 2.9731 no .
Cu1 H5B 2.6229 no .
Cu1 H7A 3.1707 no .
Cu1 H8A 2.9536 no .
Cu1 H13 2.9171 no .
S1 H2A 3.0151 no .
S1 H5B 2.9343 no .
N1 H7A 3.0015 no .
N1 H8A 2.7248 no .
N1 H8B 3.2621 no .
N1 H10 3.2411 no .
N1 H12 3.2498 no .
N2 H1B 3.4860 no .
N2 H2A 2.7074 no .
N2 H2B 3.3575 no .
N2 H5A 3.3577 no .
N2 H5B 2.7066 no .
N2 H6B 3.4969 no .
N2 H8A 2.5635 no .
N2 H8B 3.3070 no .
C1 H3A 3.4139 no .
C1 H3B 2.7690 no .
C1 H6B 2.7758 no .
C2 H4B 2.6360 no .
C2 H6B 2.8600 no .
C3 H1A 3.4076 no .
C3 H1B 2.7720 no .
C3 H4A 3.1549 no .
C3 H4B 2.4296 no .
C3 H7A 2.4547 no .
C3 H7B 2.7481 no .
C4 H2A 2.6111 no .
C4 H3A 2.7323 no .
C4 H3B 3.3216 no .
C4 H6A 3.4282 no .
C4 H6B 2.7920 no .
C4 H7A 3.2783 no .
C4 H7B 2.5312 no .
C4 H8A 2.7378 no .
C5 H2A 3.1062 no .
C5 H8A 3.1445 no .
C6 H1A 3.1943 no .
C6 H2A 2.7448 no .
C6 H4A 3.4293 no .
C6 H4B 2.7985 no .
C7 H3A 2.5585 no .
C7 H3B 2.6075 no .
C7 H4A 2.3701 no .
C7 H4B 3.0384 no .
C7 H5B 3.5513 no .
C8 H4A 2.8041 no .
C8 H5B 3.3816 no .
C8 H10 2.6901 no .
C9 H7A 2.5905 no .
C9 H7B 3.3396 no .
C9 H11 3.2750 no .
C9 H13 3.1802 no .
C10 H7A 3.4858 no .
C10 H8A 3.1455 no .
C10 H8B 2.5650 no .
C10 H12 3.2526 no .
C11 H13 3.2345 no .
C12 H10 3.2482 no .
C13 H11 3.2469 no .
H1A H2A 2.3679 no .
H1A H2B 2.2907 no .
H1A H6B 2.8742 no .
H1B H2A 2.8518 no .
H1B H2B 2.3653 no .
H1B H3B 2.5799 no .
H2A H3A 2.3763 no .
H2A H3B 2.8539 no .
H2A H4A 3.5087 no .
H2A H4B 2.0441 no .
H2A H6B 2.1989 no .
H2B H3A 2.2931 no .
H2B H3B 2.3806 no .
H2B H4B 3.3555 no .
H3A H4A 3.2033 no .
H3A H4B 2.4544 no .
H3A H7A 2.5882 no .
H3A H7B 2.5330 no .
H3B H4B 3.3967 no .
H3B H7A 2.2736 no .
H3B H7B 3.1080 no .
H4A H5A 2.2885 no .
H4A H5B 2.3728 no .
H4A H7A 3.3241 no .
H4A H7B 2.1972 no .
H4A H8A 2.3729 no .
H4A H8B 3.2248 no .
H4B H5A 2.3809 no .
H4B H5B 2.8530 no .
H4B H6B 2.6098 no .
H4B H7B 2.9309 no .
H5A H6A 2.2823 no .
H5A H6B 2.3853 no .
H5B H6A 2.3775 no .
H5B H6B 2.8520 no .
H5B H8A 2.5887 no .
H7A H8A 2.8525 no .
H7A H8B 2.5308 no .
H7B H8A 2.5299 no .
H7B H8B 2.2440 no .
H8A H10 3.3362 no .
H8B H10 2.3584 no .
H10 H11 2.3515 no .
H11 H12 2.3528 no .
H12 H13 2.3189 no .
S1 H1B 3.3761 no 3_656
S1 H13 2.9788 no 3_656
P1 H2B 3.5287 no 4_555
P1 H3B 3.5012 no .
P1 H6B 3.4957 no 2_555
P1 H11 3.5560 no 1_455
F1 H2B 2.6232 no 4_555
F1 H3A 3.2984 no 4_555
F1 H3B 3.5936 no 4_555
F1 H6A 2.5695 no 3_656
F1 H8B 3.3783 no 4_455
F1 H13 3.1635 no .
F2 H2A 3.3101 no 4_555
F2 H2B 2.7409 no 4_555
F2 H3A 3.2516 no 4_555
F2 H4A 2.4562 no 2_655
F2 H7B 3.4424 no 2_655
F2 H8A 2.7526 no 2_655
F2 H8B 3.1145 no 2_655
F3 H3B 2.7865 no .
F3 H4A 3.2073 no 2_655
F3 H5A 2.6254 no 2_655
F3 H5B 3.1013 no 2_655
F3 H7A 2.9019 no .
F3 H12 2.7372 no 4_454
F3 H13 3.5873 no .
F4 H1A 2.6604 no 2_555
F4 H2A 3.1358 no 2_555
F4 H3B 3.1826 no .
F4 H6A 3.5707 no 2_555
F4 H6B 2.5421 no 2_555
F4 H8A 3.2517 no 2_655
F4 H12 2.7091 no 4_454
F4 H13 2.6677 no 4_454
F5 H1B 2.4196 no .
F5 H3B 2.7248 no .
F5 H6A 3.3818 no 3_656
F5 H6B 3.4375 no 2_555
F5 H10 2.6890 no 1_455
F5 H11 2.7660 no 1_455
F6 H2A 2.7049 no 2_555
F6 H2B 3.5681 no 4_555
F6 H4B 3.5285 no 2_555
F6 H6A 3.4631 no 3_656
F6 H6B 2.7996 no 2_555
F6 H7B 2.6282 no 4_455
F6 H8B 2.9916 no 4_455
F6 H11 2.5986 no 1_455
N2 H4B 3.5244 no 3_655
C1 H8B 3.3495 no 1_455
C1 H10 3.0147 no 1_455
C1 H13 2.9900 no 3_656
C2 H8B 3.3995 no 1_455
C2 H10 3.5211 no 1_455
C3 H4A 3.4291 no 3_655
C3 H4B 3.4828 no 3_655
C3 H12 3.2314 no 4_454
C4 H3A 3.0866 no 3_655
C4 H4B 3.1751 no 3_655
C4 H7B 3.5846 no 3_655
C5 H11 3.5857 no 3_756
C5 H12 3.3914 no 3_756
C6 H10 3.1972 no 2_645
C6 H11 3.5376 no 3_756
C7 H4B 3.4518 no 3_655
C7 H11 3.2823 no 4_454
C7 H12 3.3507 no 4_454
C8 H1A 3.1459 no 1_655
C8 H2B 3.5753 no 1_655
C9 H1A 3.3411 no 1_655
C9 H5A 3.2650 no 2_655
C10 H1A 3.2439 no 1_655
C10 H1B 2.8944 no 1_655
C10 H5A 2.9093 no 2_655
C10 H6A 3.2257 no 2_655
C10 H6B 3.3431 no 2_655
C11 H5A 3.1277 no 2_655
C11 H5B 3.0422 no 3_756
C11 H7A 3.3044 no 4_555
C11 H7B 3.4634 no 4_555
C12 H3A 3.3089 no 4_555
C12 H3B 3.3534 no 4_555
C12 H5B 2.8484 no 3_756
C12 H7A 3.1584 no 4_555
C12 H8A 3.5062 no 3_756
C13 H1A 3.0702 no 3_656
C13 H8A 3.5012 no 3_756
H1A F4 2.6604 no 2_545
H1A C8 3.1459 no 1_455
H1A C9 3.3411 no 1_455
H1A C10 3.2439 no 1_455
H1A C13 3.0702 no 3_656
H1A H8A 2.9126 no 1_455
H1A H8B 2.7638 no 1_455
H1A H10 2.9240 no 1_455
H1A H13 2.2955 no 3_656
H1B S1 3.3761 no 3_656
H1B F5 2.4196 no .
H1B C10 2.8944 no 1_455
H1B H8B 3.3750 no 1_455
H1B H10 2.3432 no 1_455
H1B H13 3.4155 no 3_656
H2A F2 3.3101 no 4_454
H2A F4 3.1358 no 2_545
H2A F6 2.7049 no 2_545
H2A H4A 3.3500 no 3_655
H2A H7B 3.2070 no 3_655
H2B P1 3.5287 no 4_454
H2B F1 2.6232 no 4_454
H2B F2 2.7409 no 4_454
H2B F6 3.5681 no 4_454
H2B C8 3.5753 no 1_455
H2B H8B 2.6627 no 1_455
H2B H10 3.0693 no 1_455
H3A F1 3.2984 no 4_454
H3A F2 3.2516 no 4_454
H3A C4 3.0866 no 3_655
H3A C12 3.3089 no 4_454
H3A H4A 2.5919 no 3_655
H3A H4B 2.6973 no 3_655
H3A H5A 3.4736 no 3_655
H3A H12 2.9667 no 4_454
H3B P1 3.5012 no .
H3B F1 3.5936 no 4_454
H3B F3 2.7865 no .
H3B F4 3.1826 no .
H3B F5 2.7248 no .
H3B C12 3.3534 no 4_454
H3B H12 2.6312 no 4_454
H4A F2 2.4562 no 2_645
H4A F3 3.2073 no 2_645
H4A C3 3.4291 no 3_655
H4A H2A 3.3500 no 3_655
H4A H3A 2.5919 no 3_655
H4A H4B 2.9147 no 3_655
H4B F6 3.5285 no 2_545
H4B N2 3.5244 no 3_655
H4B C3 3.4828 no 3_655
H4B C4 3.1751 no 3_655
H4B C7 3.4518 no 3_655
H4B H3A 2.6973 no 3_655
H4B H4A 2.9147 no 3_655
H4B H4B 2.7145 no 3_655
H4B H7B 2.6407 no 3_655
H5A F3 2.6254 no 2_645
H5A C9 3.2650 no 2_645
H5A C10 2.9093 no 2_645
H5A C11 3.1277 no 2_645
H5A H3A 3.4736 no 3_655
H5A H7A 3.0962 no 2_645
H5A H10 3.1011 no 2_645
H5A H11 3.4661 no 2_645
H5A H12 3.3477 no 3_756
H5B F3 3.1013 no 2_645
H5B C11 3.0422 no 3_756
H5B C12 2.8484 no 3_756
H5B H7A 3.3896 no 2_645
H5B H11 2.9051 no 3_756
H5B H12 2.5622 no 3_756
H6A F1 2.5695 no 3_656
H6A F4 3.5707 no 2_545
H6A F5 3.3818 no 3_656
H6A F6 3.4631 no 3_656
H6A C10 3.2257 no 2_645
H6A H7A 3.4589 no 2_645
H6A H8B 3.2539 no 2_645
H6A H10 2.7314 no 2_645
H6A H11 2.9953 no 3_756
H6B P1 3.4957 no 2_545
H6B F4 2.5421 no 2_545
H6B F5 3.4375 no 2_545
H6B F6 2.7996 no 2_545
H6B C10 3.3431 no 2_645
H6B H10 2.8810 no 2_645
H6B H11 3.4181 no 2_645
H6B H13 3.5510 no 3_656
H7A F3 2.9019 no .
H7A C11 3.3044 no 4_454
H7A C12 3.1584 no 4_454
H7A H5A 3.0962 no 2_655
H7A H5B 3.3896 no 2_655
H7A H6A 3.4589 no 2_655
H7A H11 2.8095 no 4_454
H7A H12 2.5008 no 4_454
H7B F2 3.4424 no 2_645
H7B F6 2.6282 no 4_554
H7B C4 3.5846 no 3_655
H7B C11 3.4634 no 4_454
H7B H2A 3.2070 no 3_655
H7B H4B 2.6407 no 3_655
H7B H11 2.8328 no 4_454
H7B H12 3.4644 no 4_454
H8A F2 2.7526 no 2_645
H8A F4 3.2517 no 2_645
H8A C12 3.5062 no 3_756
H8A C13 3.5012 no 3_756
H8A H1A 2.9126 no 1_655
H8A H12 3.4000 no 3_756
H8A H13 3.3932 no 3_756
H8B F1 3.3783 no 4_554
H8B F2 3.1145 no 2_645
H8B F6 2.9916 no 4_554
H8B C1 3.3495 no 1_655
H8B C2 3.3995 no 1_655
H8B H1A 2.7638 no 1_655
H8B H1B 3.3750 no 1_655
H8B H2B 2.6627 no 1_655
H8B H6A 3.2539 no 2_655
H10 F5 2.6890 no 1_655
H10 C1 3.0147 no 1_655
H10 C2 3.5211 no 1_655
H10 C6 3.1972 no 2_655
H10 H1A 2.9240 no 1_655
H10 H1B 2.3432 no 1_655
H10 H2B 3.0693 no 1_655
H10 H5A 3.1011 no 2_655
H10 H6A 2.7314 no 2_655
H10 H6B 2.8810 no 2_655
H11 P1 3.5560 no 1_655
H11 F5 2.7660 no 1_655
H11 F6 2.5986 no 1_655
H11 C5 3.5857 no 3_756
H11 C6 3.5376 no 3_756
H11 C7 3.2823 no 4_555
H11 H5A 3.4661 no 2_655
H11 H5B 2.9051 no 3_756
H11 H6A 2.9953 no 3_756
H11 H6B 3.4181 no 2_655
H11 H7A 2.8095 no 4_555
H11 H7B 2.8328 no 4_555
H12 F3 2.7372 no 4_555
H12 F4 2.7091 no 4_555
H12 C3 3.2314 no 4_555
H12 C5 3.3914 no 3_756
H12 C7 3.3507 no 4_555
H12 H3A 2.9667 no 4_555
H12 H3B 2.6312 no 4_555
H12 H5A 3.3477 no 3_756
H12 H5B 2.5622 no 3_756
H12 H7A 2.5008 no 4_555
H12 H7B 3.4644 no 4_555
H12 H8A 3.4000 no 3_756
H13 S1 2.9788 no 3_656
H13 F1 3.1635 no .
H13 F3 3.5873 no .
H13 F4 2.6677 no 4_555
H13 C1 2.9900 no 3_656
H13 H1A 2.2955 no 3_656
H13 H1B 3.4155 no 3_656
H13 H6B 3.5510 no 3_656
H13 H8A 3.3932 no 3_756

loop_
_geom_torsion_atom_site_label_1
_geom_torsion_atom_site_label_2
_geom_torsion_atom_site_label_3
_geom_torsion_atom_site_label_4
_geom_torsion
_geom_torsion_publ_flag
S1 Cu1 N2 C3 64.96(7) no
S1 Cu1 N2 C4 -58.87(7) no
S1 Cu1 N2 C7 -178.99(7) no
N2 Cu1 S1 C1 -54.80(4) no
N2 Cu1 S1 C6 50.93(4) no
N1 Cu1 N2 C3 -114.96(8) no
N1 Cu1 N2 C4 121.21(8) no
N1 Cu1 N2 C7 1.09(9) no
N2 Cu1 N1 C9 -24.76(10) no
N2 Cu1 N1 C13 150.04(8) no
Cu1 S1 C1 C2 62.99(10) no
Cu1 S1 C6 C5 -3.93(9) no
C1 S1 C6 C5 96.39(10) no
C6 S1 C1 C2 -40.28(12) no
Cu1 N1 C9 C8 -0.96(17) no
Cu1 N1 C9 C10 176.51(8) no
Cu1 N1 C13 C12 -177.30(9) no
C9 N1 C13 C12 -2.4(2) no
C13 N1 C9 C8 -175.87(11) no
C13 N1 C9 C10 1.6(2) no
Cu1 N2 C3 C2 -68.95(12) no
Cu1 N2 C4 C5 7.95(14) no
Cu1 N2 C7 C8 45.02(13) no
C3 N2 C4 C5 -112.89(13) no
C4 N2 C3 C2 54.11(16) no
C3 N2 C7 C8 160.26(11) no
C7 N2 C3 C2 176.76(11) no
C4 N2 C7 C8 -75.73(13) no
C7 N2 C4 C5 125.44(12) no
S1 C1 C2 C3 -64.63(16) no
C1 C2 C3 N2 65.80(18) no
N2 C4 C5 C6 65.91(16) no
C4 C5 C6 S1 -66.85(15) no
N2 C7 C8 C9 -85.89(15) no
C7 C8 C9 N1 57.48(18) no
C7 C8 C9 C10 -119.98(15) no
N1 C9 C10 C11 0.5(2) no
C8 C9 C10 C11 177.92(12) no
C9 C10 C11 C12 -1.9(2) no
C10 C11 C12 C13 1.1(2) no
C11 C12 C13 N1 1.1(3) no
